data_4307376
loop_
_publ_author_name
'Chelladurai Ganesamoorthy'
'Maravanji S. Balakrishna'
'Paulose P. George'
'Joel T. Mague'

_publ_section_title
;
Di- and Tetranuclear Copper(I) Complexes Containing
Phenylaminobis(phosphonite), PhN{P(OC6H4OMe-o)2}2, and Their Reactivity
toward Bipyridyl Ligands
;
_journal_name_full 'Inorganic Chemistry'
_journal_page_first 848
_journal_page_last 858
_journal_paper_doi 10.1021/ic061883j
_journal_volume 46
_journal_year 2007
_chemical_formula_sum 'C44 H47 Cu2 I2 N3 O10 P2'
_chemical_formula_weight 1220.67
_chemical_name_systematic
; 
 \m-Diiodo-\m-(bis(bis(o-methoxyphenoxy)phosphino)phenylamine)
bis(pyridine)dicopper(I) Water solvate 
;
_space_group_IT_number 92
_symmetry_cell_setting tetragonal
_symmetry_space_group_name_Hall 'P 4abw 2nw'
_symmetry_space_group_name_H-M 'P 41 21 2'
_atom_sites_solution_hydrogens geom
_atom_sites_solution_primary direct
_atom_sites_solution_secondary difmap
_audit_creation_method SHELXL-97
_cell_angle_alpha 90.00
_cell_angle_beta 90.00
_cell_angle_gamma 90.00
_cell_formula_units_Z 4
_cell_length_a 16.612(1)
_cell_length_b 16.612(1)
_cell_length_c 20.530(2)
_cell_measurement_reflns_used 8541
_cell_measurement_temperature 100(2)
_cell_measurement_theta_max 28.24
_cell_measurement_theta_min 2.33
_cell_volume 5665.4(7)
_computing_cell_refinement 'Bruker SMART (Bruker-AXS, 2000)'
_computing_data_collection 'Bruker SMART (Bruker-AXS, 2000)'
_computing_data_reduction 'Bruker SAINT+ (Bruker-AXS, 2004)'
_computing_molecular_graphics 'Bruker SHELXTL (Bruker-AXS, 2000a)'
_computing_publication_material 'Bruker SHELXTL (Bruker-AXS, 2000a)'
_computing_structure_refinement 'SHELXL-97 (Sheldrick, 1997)'
_computing_structure_solution 'SHELXS-97 (Sheldrick, 1997)'
_diffrn_ambient_temperature 100(2)
_diffrn_measured_fraction_theta_full 0.997
_diffrn_measured_fraction_theta_max 0.997
_diffrn_measurement_device_type 'Bruker-AXS Smart APEX CCD area detector'
_diffrn_measurement_method 'phi and omega scans'
_diffrn_radiation_monochromator graphite
_diffrn_radiation_source 'fine-focus sealed tube'
_diffrn_radiation_type MoK\a
_diffrn_radiation_wavelength 0.71073
_diffrn_reflns_av_R_equivalents 0.0570
_diffrn_reflns_av_sigmaI/netI 0.0231
_diffrn_reflns_limit_h_max 22
_diffrn_reflns_limit_h_min -21
_diffrn_reflns_limit_k_max 22
_diffrn_reflns_limit_k_min -22
_diffrn_reflns_limit_l_max 27
_diffrn_reflns_limit_l_min -27
_diffrn_reflns_number 100412
_diffrn_reflns_theta_full 28.35
_diffrn_reflns_theta_max 28.35
_diffrn_reflns_theta_min 2.33
_exptl_absorpt_coefficient_mu 1.946
_exptl_absorpt_correction_T_max 0.6775
_exptl_absorpt_correction_T_min 0.6099
_exptl_absorpt_correction_type multi-scan
_exptl_absorpt_process_details 'SADABS (Sheldrick, 2002)'
_exptl_crystal_colour Colorless
_exptl_crystal_density_diffrn 1.431
_exptl_crystal_density_method 'not measured'
_exptl_crystal_description Block
_exptl_crystal_F_000 2424
_exptl_crystal_size_max 0.28
_exptl_crystal_size_mid 0.24
_exptl_crystal_size_min 0.22
_refine_diff_density_max 1.870
_refine_diff_density_min -0.429
_refine_diff_density_rms 0.178
_refine_ls_abs_structure_details 'Flack H D (1983), Acta Cryst. A39, 876-881'
_refine_ls_abs_structure_Flack 0.03(3)
_refine_ls_extinction_method none
_refine_ls_goodness_of_fit_ref 1.164
_refine_ls_hydrogen_treatment constr
_refine_ls_matrix_type full
_refine_ls_number_parameters 304
_refine_ls_number_reflns 7059
_refine_ls_number_restraints 44
_refine_ls_restrained_S_all 1.183
_refine_ls_R_factor_all 0.0484
_refine_ls_R_factor_gt 0.0466
_refine_ls_shift/su_max 1.885
_refine_ls_shift/su_mean 0.008
_refine_ls_structure_factor_coef Fsqd
_refine_ls_weighting_details 'calc w=1/[\s^2^(Fo^2^)+(0.0916P)^2^+6.2546P] where P=(Fo^2^+2Fc^2^)/3'
_refine_ls_weighting_scheme calc
_refine_ls_wR_factor_gt 0.1438
_refine_ls_wR_factor_ref 0.1454
_reflns_number_gt 6778
_reflns_number_total 7059
_reflns_threshold_expression >2\s(I)
_cod_data_source_file ic061883jsi20061201_024151_4.cif
_cod_data_source_block msb253
_cod_depositor_comments
;
The following automatic conversions were performed:
'_symmetry_cell_setting' value 'Tetragonal' changed to 'tetragonal'
according to '/home/saulius/struct/CIF-dictionaries/cif_core.dic'
dictionary named 'cif_core.dic' version 2.4.1 from 2010-06-29.

Automatic conversion script
Id: cif_fix_enum 1527 2010-12-29 10:47:43Z saulius 
;
_cod_original_cell_volume 5665.3(7)
_cod_database_code 4307376

loop_
_symmetry_equiv_pos_as_xyz
'x, y, z'
'-x, -y, z+1/2'
'-y+1/2, x+1/2, z+1/4'
'y+1/2, -x+1/2, z+3/4'
'-x+1/2, y+1/2, -z+1/4'
'x+1/2, -y+1/2, -z+3/4'
'y, x, -z'
'-y, -x, -z+1/2'

loop_
_atom_site_label
_atom_site_type_symbol
_atom_site_fract_x
_atom_site_fract_y
_atom_site_fract_z
_atom_site_U_iso_or_equiv
_atom_site_adp_type
_atom_site_occupancy
_atom_site_symmetry_multiplicity
_atom_site_calc_flag
_atom_site_refinement_flags
_atom_site_disorder_assembly
_atom_site_disorder_group
I I -0.02103(2) 1.01101(2) 0.100515(14) 0.03557(11) Uani 1 1 d . . .
Cu Cu 0.01098(4) 0.89724(4) 0.01072(3) 0.03073(15) Uani 1 1 d . . .
P P -0.08160(8) 0.80567(8) 0.02654(6) 0.0278(2) Uani 1 1 d D . .
N1 N -0.1755(2) 0.8245(2) 0.0000 0.0233(10) Uani 1 2 d S . .
N2 N 0.1273(3) 0.8605(3) 0.0212(3) 0.0409(11) Uani 1 1 d . . .
C1 C -0.0284(4) 0.7692(6) 0.1369(3) 0.034(3) Uani 0.50 1 d PGD A 1
C2 C 0.0375(5) 0.7234(5) 0.1177(3) 0.0338(18) Uani 0.50 1 d PG A 1
H2 H 0.0376 0.6977 0.0764 0.041 Uiso 0.50 1 calc PR A 1
C3 C 0.1033(4) 0.7152(5) 0.1590(4) 0.045(2) Uani 0.50 1 d PG A 1
H3 H 0.1483 0.6839 0.1459 0.054 Uiso 0.50 1 calc PR A 1
C4 C 0.1032(4) 0.7529(6) 0.2195(4) 0.050(3) Uani 0.50 1 d PG A 1
H4 H 0.1482 0.7473 0.2477 0.060 Uiso 0.50 1 calc PR A 1
C5 C 0.0373(5) 0.7987(5) 0.2386(3) 0.045(2) Uani 0.50 1 d PG A 1
H5 H 0.0373 0.8244 0.2800 0.054 Uiso 0.50 1 calc PR A 1
C6 C -0.0285(4) 0.8069(5) 0.1973(4) 0.034(2) Uani 0.50 1 d PGD A 1
O1 O -0.098(5) 0.777(4) 0.1014(16) 0.033(5) Uani 0.50 1 d PD A 1
O2 O -0.0962(6) 0.8484(6) 0.2123(4) 0.038(2) Uani 0.50 1 d PD A 1
C7 C -0.0927(10) 0.9012(8) 0.2679(6) 0.051(2) Uani 0.50 1 d PD A 1
H7A H -0.1450 0.9274 0.2738 0.077 Uiso 0.50 1 calc PR A 1
H7B H -0.0512 0.9422 0.2607 0.077 Uiso 0.50 1 calc PR A 1
H7C H -0.0794 0.8699 0.3069 0.077 Uiso 0.50 1 calc PR A 1
C1A C -0.0477(4) 0.7874(6) 0.1532(3) 0.034(3) Uani 0.50 1 d PGD A 2
C2A C 0.0242(5) 0.7460(5) 0.1442(3) 0.0338(18) Uani 0.50 1 d PG A 2
H2A H 0.0337 0.7177 0.1048 0.041 Uiso 0.50 1 calc PR A 2
C3A C 0.0823(4) 0.7461(5) 0.1930(4) 0.045(2) Uani 0.50 1 d PG A 2
H3A H 0.1314 0.7178 0.1869 0.054 Uiso 0.50 1 calc PR A 2
C4A C 0.0684(5) 0.7874(6) 0.2508(4) 0.050(3) Uani 0.50 1 d PG A 2
H4A H 0.1081 0.7875 0.2841 0.060 Uiso 0.50 1 calc PR A 2
C5A C -0.0034(5) 0.8288(5) 0.2598(3) 0.045(2) Uani 0.50 1 d PG A 2
H5A H -0.0129 0.8571 0.2993 0.054 Uiso 0.50 1 calc PR A 2
C6A C -0.0615(4) 0.8288(5) 0.2110(4) 0.034(2) Uani 0.50 1 d PGD A 2
O1A O -0.107(5) 0.791(4) 0.1026(16) 0.033(5) Uani 0.50 1 d PD A 2
O2A O -0.1357(6) 0.8663(6) 0.2157(4) 0.038(2) Uani 0.50 1 d PD A 2
C7A C -0.1446(10) 0.9241(9) 0.2682(6) 0.051(2) Uani 0.50 1 d PD A 2
H7A1 H -0.1984 0.9482 0.2663 0.077 Uiso 0.50 1 calc PR A 2
H7A2 H -0.1039 0.9664 0.2636 0.077 Uiso 0.50 1 calc PR A 2
H7A3 H -0.1375 0.8968 0.3101 0.077 Uiso 0.50 1 calc PR A 2
C8 C -0.0201(6) 0.6945(9) -0.0429(4) 0.035(3) Uani 0.50 1 d PGD A 1
C9 C -0.0264(6) 0.7334(7) -0.1027(5) 0.034(3) Uani 0.50 1 d PG A 1
H9 H -0.064(9) 0.776(8) -0.108(7) 0.041 Uiso 0.50 1 calc P B 1
C10 C 0.0229(6) 0.7106(6) -0.1542(4) 0.048(3) Uani 0.50 1 d PG A 1
H10 H 0.0185 0.7372 -0.1950 0.057 Uiso 0.50 1 calc PR A 1
C11 C 0.0785(6) 0.6489(7) -0.1460(4) 0.053(3) Uani 0.50 1 d PGU A 1
H11 H 0.1121 0.6333 -0.1812 0.064 Uiso 0.50 1 calc PR A 1
C12 C 0.0848(6) 0.6100(6) -0.0863(5) 0.055(3) Uani 0.50 1 d PG A 1
H12 H 0.1228 0.5678 -0.0806 0.067 Uiso 0.50 1 calc PR A 1
C13 C 0.0355(6) 0.6328(7) -0.0347(4) 0.048(3) Uani 0.50 1 d PGD A 1
O3 O -0.0751(10) 0.7161(6) -0.0072(6) 0.0251(19) Uani 0.50 1 d PDU A 1
O4 O 0.0372(7) 0.6024(7) 0.0275(5) 0.054(2) Uani 0.50 1 d PD A 1
C14 C 0.1050(14) 0.5537(16) 0.0413(12) 0.098(7) Uani 0.50 1 d PD A 1
H14A H 0.1036 0.5372 0.0871 0.147 Uiso 0.50 1 calc PR A 1
H14B H 0.1543 0.5844 0.0329 0.147 Uiso 0.50 1 calc PR A 1
H14C H 0.1040 0.5059 0.0134 0.147 Uiso 0.50 1 calc PR A 1
C8A C -0.0333(6) 0.6994(9) -0.0643(4) 0.035(3) Uani 0.50 1 d PGD A 2
C9A C -0.0452(6) 0.7442(7) -0.1206(5) 0.034(3) Uani 0.50 1 d PG A 2
H9A H -0.0819 0.7881 -0.1205 0.041 Uiso 0.50 1 calc PR A 2
C10A C -0.0035(6) 0.7249(6) -0.1772(4) 0.048(3) Uani 0.50 1 d PG A 2
H10A H -0.0116 0.7555 -0.2157 0.057 Uiso 0.50 1 calc PR A 2
C11A C 0.0502(6) 0.6607(7) -0.1773(4) 0.053(3) Uani 0.50 1 d PGU A 2
H11A H 0.0788 0.6474 -0.2160 0.064 Uiso 0.50 1 calc PR A 2
C12A C 0.0622(6) 0.6159(6) -0.1210(5) 0.055(3) Uani 0.50 1 d PG A 2
H12A H 0.0989 0.5720 -0.1211 0.067 Uiso 0.50 1 calc PR A 2
C13A C 0.0204(6) 0.6353(7) -0.0644(4) 0.048(3) Uani 0.50 1 d PGD A 2
O3A O -0.0646(10) 0.7117(6) 0.0099(6) 0.0251(19) Uani 0.50 1 d PDU A 2
O4A O 0.0280(7) 0.5948(7) -0.0076(5) 0.054(2) Uani 0.50 1 d PD A 2
C14A C 0.0816(14) 0.5292(15) -0.0034(11) 0.098(7) Uani 0.50 1 d PD A 2
H14D H 0.0784 0.5053 0.0401 0.147 Uiso 0.50 1 calc PR A 2
H14E H 0.1367 0.5481 -0.0114 0.147 Uiso 0.50 1 calc PR A 2
H14F H 0.0672 0.4888 -0.0361 0.147 Uiso 0.50 1 calc PR A 2
C15 C -0.2369(3) 0.7631(3) 0.0000 0.0273(13) Uani 1 2 d S . .
C16 C -0.2845(3) 0.7525(4) 0.0549(3) 0.0381(12) Uani 1 1 d . A .
H16 H -0.2773 0.7858 0.0920 0.046 Uiso 1 1 calc R . .
C17 C -0.3437(4) 0.6918(4) 0.0547(3) 0.0443(14) Uani 1 1 d . . .
H17 H -0.3759 0.6829 0.0922 0.053 Uiso 1 1 calc R A .
C18 C -0.3544(3) 0.6456(3) 0.0000 0.047(2) Uani 1 2 d S A .
H18 H -0.3948 0.6052 0.0000 0.056 Uiso 1 2 calc SR . .
C19 C 0.1567(4) 0.8054(4) -0.0188(4) 0.0503(15) Uani 1 1 d . A .
H19 H 0.1246 0.7889 -0.0547 0.060 Uiso 1 1 calc R . .
C20 C 0.2331(5) 0.7700(6) -0.0110(5) 0.066(2) Uani 1 1 d . . .
H20 H 0.2512 0.7286 -0.0393 0.080 Uiso 1 1 calc R A .
C21 C 0.2801(5) 0.7974(9) 0.0389(6) 0.095(4) Uani 1 1 d . A .
H21 H 0.3323 0.7756 0.0456 0.114 Uiso 1 1 calc R . .
C22 C 0.2513(6) 0.8572(8) 0.0797(6) 0.089(3) Uani 1 1 d . . .
H22 H 0.2838 0.8774 0.1141 0.107 Uiso 1 1 calc R A .
C23 C 0.1729(5) 0.8877(6) 0.0696(4) 0.067(2) Uani 1 1 d . A .
H23 H 0.1525 0.9283 0.0978 0.081 Uiso 1 1 calc R . .
O5 O 0.9757(7) 0.6089(7) 0.6753(5) 0.071(3) Uani 0.50 1 d PU . .
O6 O 0.0242(11) 0.3147(10) 0.0519(9) 0.102(5) Uani 0.50 1 d PU . .

loop_
_atom_site_aniso_label
_atom_site_aniso_U_11
_atom_site_aniso_U_22
_atom_site_aniso_U_33
_atom_site_aniso_U_23
_atom_site_aniso_U_13
_atom_site_aniso_U_12
I 0.03937(18) 0.04177(19) 0.02558(16) -0.00813(12) 0.00070(11) -0.01515(14)
Cu 0.0262(3) 0.0329(3) 0.0330(3) -0.0006(2) 0.0026(2) -0.0100(2)
P 0.0246(6) 0.0265(6) 0.0324(6) 0.0013(5) 0.0011(5) -0.0059(5)
N1 0.0238(16) 0.0238(16) 0.022(2) -0.0002(14) 0.0002(14) -0.006(2)
N2 0.028(2) 0.043(3) 0.052(3) 0.007(2) 0.0056(19) -0.0058(18)
C1 0.041(5) 0.036(5) 0.026(5) 0.011(4) -0.004(4) -0.014(4)
C2 0.036(4) 0.035(5) 0.031(5) 0.003(3) -0.009(4) -0.011(3)
C3 0.033(5) 0.046(6) 0.055(6) 0.015(4) -0.007(4) -0.006(4)
C4 0.043(6) 0.049(6) 0.057(6) 0.015(5) -0.014(4) -0.015(4)
C5 0.059(7) 0.048(6) 0.027(4) 0.005(3) -0.008(4) -0.022(5)
C6 0.041(7) 0.032(5) 0.030(4) -0.001(3) -0.004(4) -0.011(4)
O1 0.033(15) 0.034(17) 0.0313(19) 0.010(5) -0.009(2) -0.014(10)
O2 0.037(5) 0.054(5) 0.024(2) -0.007(3) 0.002(4) -0.024(5)
C7 0.073(7) 0.050(6) 0.031(3) -0.010(4) -0.010(5) 0.000(5)
C1A 0.041(5) 0.036(5) 0.026(5) 0.011(4) -0.004(4) -0.014(4)
C2A 0.036(4) 0.035(5) 0.031(5) 0.003(3) -0.009(4) -0.011(3)
C3A 0.033(5) 0.046(6) 0.055(6) 0.015(4) -0.007(4) -0.006(4)
C4A 0.043(6) 0.049(6) 0.057(6) 0.015(5) -0.014(4) -0.015(4)
C5A 0.059(7) 0.048(6) 0.027(4) 0.005(3) -0.008(4) -0.022(5)
C6A 0.041(7) 0.032(5) 0.030(4) -0.001(3) -0.004(4) -0.011(4)
O1A 0.033(15) 0.034(17) 0.0313(19) 0.010(5) -0.009(2) -0.014(10)
O2A 0.037(5) 0.054(5) 0.024(2) -0.007(3) 0.002(4) -0.024(5)
C7A 0.073(7) 0.050(6) 0.031(3) -0.010(4) -0.010(5) 0.000(5)
C8 0.021(4) 0.031(3) 0.051(8) 0.004(5) 0.006(5) -0.006(3)
C9 0.025(6) 0.032(4) 0.046(7) -0.003(5) 0.004(5) 0.004(4)
C10 0.045(7) 0.046(5) 0.052(7) 0.002(5) 0.014(5) -0.008(5)
C11 0.045(5) 0.058(5) 0.057(6) -0.007(5) 0.025(4) 0.007(4)
C12 0.044(7) 0.063(6) 0.060(8) -0.010(7) 0.018(5) 0.016(5)
C13 0.025(5) 0.046(4) 0.072(10) 0.016(7) 0.012(6) 0.011(4)
O3 0.019(4) 0.0217(19) 0.034(5) 0.008(3) -0.009(4) 0.0019(18)
O4 0.044(3) 0.067(4) 0.050(5) 0.011(5) 0.019(5) 0.031(3)
C14 0.077(11) 0.109(14) 0.107(13) 0.036(13) 0.027(11) 0.064(11)
C8A 0.021(4) 0.031(3) 0.051(8) 0.004(5) 0.006(5) -0.006(3)
C9A 0.025(6) 0.032(4) 0.046(7) -0.003(5) 0.004(5) 0.004(4)
C10A 0.045(7) 0.046(5) 0.052(7) 0.002(5) 0.014(5) -0.008(5)
C11A 0.045(5) 0.058(5) 0.057(6) -0.007(5) 0.025(4) 0.007(4)
C12A 0.044(7) 0.063(6) 0.060(8) -0.010(7) 0.018(5) 0.016(5)
C13A 0.025(5) 0.046(4) 0.072(10) 0.016(7) 0.012(6) 0.011(4)
O3A 0.019(4) 0.0217(19) 0.034(5) 0.008(3) -0.009(4) 0.0019(18)
O4A 0.044(3) 0.067(4) 0.050(5) 0.011(5) 0.019(5) 0.031(3)
C14A 0.077(11) 0.109(14) 0.107(13) 0.036(13) 0.027(11) 0.064(11)
C15 0.0249(19) 0.0249(19) 0.032(3) -0.0010(19) 0.0010(19) -0.007(2)
C16 0.034(3) 0.044(3) 0.036(3) 0.004(2) 0.005(2) -0.011(2)
C17 0.035(3) 0.042(3) 0.056(3) 0.015(3) 0.003(3) -0.011(2)
C18 0.035(2) 0.035(2) 0.072(6) 0.017(3) -0.017(3) -0.008(3)
C19 0.033(3) 0.059(4) 0.059(4) 0.003(3) 0.018(3) -0.001(3)
C20 0.041(4) 0.072(5) 0.086(6) 0.011(4) 0.021(4) 0.012(3)
C21 0.041(4) 0.145(11) 0.100(7) 0.016(7) 0.004(5) 0.037(6)
C22 0.049(5) 0.121(9) 0.098(7) -0.015(7) -0.022(5) 0.004(5)
C23 0.038(4) 0.088(6) 0.076(5) 0.000(5) -0.018(3) 0.006(4)
O5 0.070(4) 0.077(4) 0.067(4) -0.022(4) 0.003(4) 0.061(4)
O6 0.115(9) 0.085(7) 0.105(8) -0.011(7) -0.021(7) -0.031(7)

loop_
_atom_type_symbol
_atom_type_description
_atom_type_scat_dispersion_real
_atom_type_scat_dispersion_imag
_atom_type_scat_source
C C 0.0033 0.0016 'International Tables Vol C Tables 4.2.6.8 and 6.1.1.4'
H H 0.0000 0.0000 'International Tables Vol C Tables 4.2.6.8 and 6.1.1.4'
N N 0.0061 0.0033 'International Tables Vol C Tables 4.2.6.8 and 6.1.1.4'
O O 0.0106 0.0060 'International Tables Vol C Tables 4.2.6.8 and 6.1.1.4'
P P 0.1023 0.0942 'International Tables Vol C Tables 4.2.6.8 and 6.1.1.4'
Cu Cu 0.3201 1.2651 'International Tables Vol C Tables 4.2.6.8 and 6.1.1.4'
I I -0.4742 1.8119 'International Tables Vol C Tables 4.2.6.8 and 6.1.1.4'

loop_
_geom_angle_atom_site_label_1
_geom_angle_atom_site_label_2
_geom_angle_atom_site_label_3
_geom_angle
_geom_angle_site_symmetry_1
_geom_angle_site_symmetry_3
_geom_angle_publ_flag
Cu I Cu 60.82(3) 7_465 . ?
N2 Cu P 116.27(15) . . ?
N2 Cu I 104.11(15) . 7_465 ?
P Cu I 118.89(4) . 7_465 ?
N2 Cu I 108.98(16) . . ?
P Cu I 104.33(4) . . ?
I Cu I 103.28(2) 7_465 . ?
N2 Cu Cu 152.60(15) . 7_465 ?
P Cu Cu 91.08(4) . 7_465 ?
I Cu Cu 60.26(2) 7_465 7_465 ?
I Cu Cu 58.93(2) . 7_465 ?
O3A P O1 87(2) . . ?
O3A P O1A 96(2) . . ?
O1 P O1A 10(3) . . ?
O3A P O3 14.0(6) . . ?
O1 P O3 98(2) . . ?
O1A P O3 107(2) . . ?
O3A P N1 105.8(5) . . ?
O1 P N1 102(3) . . ?
O1A P N1 96(3) . . ?
O3 P N1 95.4(5) . . ?
O3A P Cu 121.0(7) . . ?
O1 P Cu 117(4) . . ?
O1A P Cu 115(3) . . ?
O3 P Cu 121.4(6) . . ?
N1 P Cu 118.32(16) . . ?
C15 N1 P 121.61(16) . . ?
C15 N1 P 121.61(16) . 7_465 ?
P N1 P 116.8(3) . 7_465 ?
C19 N2 C23 119.3(6) . . ?
C19 N2 Cu 119.4(5) . . ?
C23 N2 Cu 121.1(5) . . ?
O1 C1 C2 124.2(17) . . ?
O1 C1 C6 115.7(16) . . ?
C2 C1 C6 120.0 . . ?
C3 C2 C1 120.0 . . ?
C3 C2 H2 120.0 . . ?
C1 C2 H2 120.0 . . ?
C2 C3 C4 120.0 . . ?
C2 C3 H3 120.0 . . ?
C4 C3 H3 120.0 . . ?
C5 C4 C3 120.0 . . ?
C5 C4 H4 120.0 . . ?
C3 C4 H4 120.0 . . ?
C6 C5 C4 120.0 . . ?
C6 C5 H5 120.0 . . ?
C4 C5 H5 120.0 . . ?
O2 C6 C5 124.4(6) . . ?
O2 C6 C1 115.6(6) . . ?
C5 C6 C1 120.0 . . ?
C1 O1 P 113(5) . . ?
C6 O2 C7 117.1(10) . . ?
O2 C7 H7A 109.5 . . ?
O2 C7 H7B 109.5 . . ?
H7A C7 H7B 109.5 . . ?
O2 C7 H7C 109.5 . . ?
H7A C7 H7C 109.5 . . ?
H7B C7 H7C 109.5 . . ?
C2A C1A C6A 120.0 . . ?
C2A C1A O1A 120.9(16) . . ?
C6A C1A O1A 119.0(17) . . ?
C3A C2A C1A 120.0 . . ?
C3A C2A H2A 120.0 . . ?
C1A C2A H2A 120.0 . . ?
C4A C3A C2A 120.0 . . ?
C4A C3A H3A 120.0 . . ?
C2A C3A H3A 120.0 . . ?
C3A C4A C5A 120.0 . . ?
C3A C4A H4A 120.0 . . ?
C5A C4A H4A 120.0 . . ?
C4A C5A C6A 120.0 . . ?
C4A C5A H5A 120.0 . . ?
C6A C5A H5A 120.0 . . ?
O2A C6A C5A 124.6(7) . . ?
O2A C6A C1A 115.4(7) . . ?
C5A C6A C1A 120.0 . . ?
C1A O1A P 122(5) . . ?
C6A O2A C7A 116.1(10) . . ?
O2A C7A H7A1 109.5 . . ?
O2A C7A H7A2 109.5 . . ?
H7A1 C7A H7A2 109.5 . . ?
O2A C7A H7A3 109.5 . . ?
H7A1 C7A H7A3 109.5 . . ?
H7A2 C7A H7A3 109.5 . . ?
O3 C8 C9 109.6(9) . . ?
O3 C8 C13 129.7(9) . . ?
C9 C8 C13 120.0 . . ?
C10 C9 C8 120.0 . . ?
C10 C9 H9 105(8) . . ?
C8 C9 H9 135(8) . . ?
C9 C10 C11 120.0 . . ?
C9 C10 H10 120.0 . . ?
C11 C10 H10 120.0 . . ?
C12 C11 C10 120.0 . . ?
C12 C11 H11 120.0 . . ?
C10 C11 H11 120.0 . . ?
C11 C12 C13 120.0 . . ?
C11 C12 H12 120.0 . . ?
C13 C12 H12 120.0 . . ?
O4 C13 C12 126.6(7) . . ?
O4 C13 C8 113.4(7) . . ?
C12 C13 C8 120.0 . . ?
C8 O3 P 124.5(14) . . ?
C13 O4 C14 114.3(13) . . ?
O4 C14 H14A 109.5 . . ?
O4 C14 H14B 109.5 . . ?
H14A C14 H14B 109.5 . . ?
O4 C14 H14C 109.5 . . ?
H14A C14 H14C 109.5 . . ?
H14B C14 H14C 109.5 . . ?
C9A C8A C13A 120.0 . . ?
C9A C8A O3A 131.9(7) . . ?
C13A C8A O3A 107.8(7) . . ?
C8A C9A C10A 120.0 . . ?
C8A C9A H9A 120.0 . . ?
C10A C9A H9A 120.0 . . ?
C9A C10A C11A 120.0 . . ?
C9A C10A H10A 120.0 . . ?
C11A C10A H10A 120.0 . . ?
C10A C11A C12A 120.0 . . ?
C10A C11A H11A 120.0 . . ?
C12A C11A H11A 120.0 . . ?
C13A C12A C11A 120.0 . . ?
C13A C12A H12A 120.0 . . ?
C11A C12A H12A 120.0 . . ?
O4A C13A C12A 124.0(8) . . ?
O4A C13A C8A 116.0(8) . . ?
C12A C13A C8A 120.0 . . ?
P O3A C8A 112.0(9) . . ?
C13A O4A C14A 119.6(12) . . ?
O4A C14A H14D 109.5 . . ?
O4A C14A H14E 109.5 . . ?
H14D C14A H14E 109.5 . . ?
O4A C14A H14F 109.5 . . ?
H14D C14A H14F 109.5 . . ?
H14E C14A H14F 109.5 . . ?
C16 C15 C16 120.9(7) 7_465 . ?
C16 C15 N1 119.5(3) 7_465 . ?
C16 C15 N1 119.5(3) . . ?
C15 C16 C17 119.1(6) . . ?
C15 C16 H16 120.4 . . ?
C17 C16 H16 120.4 . . ?
C18 C17 C16 119.6(6) . . ?
C18 C17 H17 120.2 . . ?
C16 C17 H17 120.2 . . ?
C17 C18 C17 121.6(8) 7_465 . ?
C17 C18 H18 119.2 7_465 . ?
C17 C18 H18 119.2 . . ?
N2 C19 C20 123.4(8) . . ?
N2 C19 H19 118.3 . . ?
C20 C19 H19 118.3 . . ?
C21 C20 C19 117.5(8) . . ?
C21 C20 H20 121.2 . . ?
C19 C20 H20 121.2 . . ?
C20 C21 C22 119.7(8) . . ?
C20 C21 H21 120.2 . . ?
C22 C21 H21 120.2 . . ?
C21 C22 C23 119.2(9) . . ?
C21 C22 H22 120.4 . . ?
C23 C22 H22 120.4 . . ?
N2 C23 C22 120.8(9) . . ?
N2 C23 H23 119.6 . . ?
C22 C23 H23 119.6 . . ?

loop_
_geom_bond_atom_site_label_1
_geom_bond_atom_site_label_2
_geom_bond_distance
_geom_bond_site_symmetry_2
_geom_bond_publ_flag
I Cu 2.6567(7) 7_465 ?
I Cu 2.6932(7) . ?
Cu N2 2.038(5) . ?
Cu P 2.1874(13) . ?
Cu I 2.6568(7) 7_465 ?
Cu Cu 2.7081(14) 7_465 ?
P O3A 1.622(10) . ?
P O1 1.632(12) . ?
P O1A 1.635(12) . ?
P O3 1.644(10) . ?
P N1 1.681(3) . ?
N1 C15 1.442(8) . ?
N1 P 1.681(3) 7_465 ?
N2 C19 1.323(9) . ?
N2 C23 1.329(10) . ?
C1 O1 1.37(9) . ?
C1 C2 1.3900 . ?
C1 C6 1.3900 . ?
C2 C3 1.3900 . ?
C2 H2 0.9500 . ?
C3 C4 1.3900 . ?
C3 H3 0.9500 . ?
C4 C5 1.3900 . ?
C4 H4 0.9500 . ?
C5 C6 1.3900 . ?
C5 H5 0.9500 . ?
C6 O2 1.355(11) . ?
O2 C7 1.441(12) . ?
C7 H7A 0.9800 . ?
C7 H7B 0.9800 . ?
C7 H7C 0.9800 . ?
C1A C2A 1.3900 . ?
C1A C6A 1.3900 . ?
C1A O1A 1.43(8) . ?
C2A C3A 1.3900 . ?
C2A H2A 0.9500 . ?
C3A C4A 1.3900 . ?
C3A H3A 0.9500 . ?
C4A C5A 1.3900 . ?
C4A H4A 0.9500 . ?
C5A C6A 1.3900 . ?
C5A H5A 0.9500 . ?
C6A O2A 1.385(11) . ?
O2A C7A 1.451(13) . ?
C7A H7A1 0.9800 . ?
C7A H7A2 0.9800 . ?
C7A H7A3 0.9800 . ?
C8 O3 1.226(17) . ?
C8 C9 1.3900 . ?
C8 C13 1.3900 . ?
C9 C10 1.3900 . ?
C9 H9 1.07(14) . ?
C10 C11 1.3900 . ?
C10 H10 0.9500 . ?
C11 C12 1.3900 . ?
C11 H11 0.9500 . ?
C12 C13 1.3900 . ?
C12 H12 0.9500 . ?
C13 O4 1.374(11) . ?
O4 C14 1.416(15) . ?
C14 H14A 0.9800 . ?
C14 H14B 0.9800 . ?
C14 H14C 0.9800 . ?
C8A C9A 1.3900 . ?
C8A C13A 1.3900 . ?
C8A O3A 1.622(15) . ?
C9A C10A 1.3900 . ?
C9A H9A 0.9500 . ?
C10A C11A 1.3900 . ?
C10A H10A 0.9500 . ?
C11A C12A 1.3900 . ?
C11A H11A 0.9500 . ?
C12A C13A 1.3900 . ?
C12A H12A 0.9500 . ?
C13A O4A 1.353(11) . ?
O4A C14A 1.410(15) . ?
C14A H14D 0.9800 . ?
C14A H14E 0.9800 . ?
C14A H14F 0.9800 . ?
C15 C16 1.388(6) 7_465 ?
C15 C16 1.388(6) . ?
C16 C17 1.408(8) . ?
C16 H16 0.9500 . ?
C17 C18 1.372(8) . ?
C17 H17 0.9500 . ?
C18 C17 1.372(8) 7_465 ?
C18 H18 0.9500 . ?
C19 C20 1.408(10) . ?
C19 H19 0.9500 . ?
C20 C21 1.366(15) . ?
C20 H20 0.9500 . ?
C21 C22 1.384(16) . ?
C21 H21 0.9500 . ?
C22 C23 1.413(12) . ?
C22 H22 0.9500 . ?
C23 H23 0.9500 . ?
